data_2012934
loop_
_publ_author_name
'Masci, Bernardo'
'Thu\'ery, Pierre'

_publ_section_title
;
 Hydrogen-bonded assemblages in
 2,6-bis(hydroxymethyl)-4-<i>R</i>-phenol, with <i>R</i>~= methyl,
 methoxy, phenoxy and 1-(4-methoxyphenyl)-1-methylethyl
;
_journal_issue 9
_journal_name_full 'Acta Crystallographica Section C'
_journal_page_first o575
_journal_page_last o579
_journal_paper_doi 10.1107/S0108270102013239
_journal_volume 58
_journal_year 2002
_chemical_formula_iupac 'C14 H14 O4'
_chemical_formula_moiety 'C14 H14 O4'
_chemical_formula_sum 'C14 H14 O4'
_chemical_formula_weight 246.25
_chemical_name_systematic
;
2,6-bis(hydroxymethyl)-4-phenoxyphenol
;
_space_group_IT_number 14
_symmetry_cell_setting monoclinic
_symmetry_space_group_name_Hall '-P 2ybc'
_symmetry_space_group_name_H-M 'P 1 21/c 1'
_atom_sites_solution_hydrogens geom
_atom_sites_solution_primary direct
_atom_sites_solution_secondary difmap
_audit_creation_method SHELXL-97
_cell_angle_alpha 90.00
_cell_angle_beta 97.486(6)
_cell_angle_gamma 90.00
_cell_formula_units_Z 4
_cell_length_a 11.1451(11)
_cell_length_b 13.5515(12)
_cell_length_c 8.1935(9)
_cell_measurement_reflns_used 9055
_cell_measurement_temperature 100(2)
_cell_measurement_theta_max 25.68
_cell_measurement_theta_min 3.01
_cell_volume 1226.9(2)
_computing_cell_refinement 'DENZO--SMN (Otwinowski & Minor, 1997)'
_computing_data_collection 'KappaCCD Server Software (Nonius, 1997)'
_computing_data_reduction DENZO--SMN
_computing_molecular_graphics 'SHELXTL (Bruker, 1999)'
_computing_publication_material 'SHELXTL (Bruker, 1999) and PLATON (Spek, 2000)'
_computing_structure_refinement 'SHELXL97 (Sheldrick, 1997)'
_computing_structure_solution 'SHELXS97 (Sheldrick, 1997)'
_diffrn_ambient_temperature 100(2)
_diffrn_measured_fraction_theta_full 0.996
_diffrn_measured_fraction_theta_max 0.996
_diffrn_measurement_device_type 'Nonius KappaCCD'
_diffrn_measurement_method \f
_diffrn_radiation_monochromator graphite
_diffrn_radiation_source 'fine-focus sealed tube'
_diffrn_radiation_type MoK\a
_diffrn_radiation_wavelength 0.71073
_diffrn_reflns_av_R_equivalents 0.0830
_diffrn_reflns_av_sigmaI/netI 0.1021
_diffrn_reflns_limit_h_max 13
_diffrn_reflns_limit_h_min -13
_diffrn_reflns_limit_k_max 0
_diffrn_reflns_limit_k_min -16
_diffrn_reflns_limit_l_max 9
_diffrn_reflns_limit_l_min 0
_diffrn_reflns_number 9055
_diffrn_reflns_theta_full 25.68
_diffrn_reflns_theta_max 25.68
_diffrn_reflns_theta_min 3.01
_diffrn_standards_decay_% none
_diffrn_standards_interval_time 0
_exptl_absorpt_coefficient_mu 0.098
_exptl_absorpt_correction_type none
_exptl_crystal_colour colourless
_exptl_crystal_density_diffrn 1.333
_exptl_crystal_density_meas ?
_exptl_crystal_description platelet
_exptl_crystal_F_000 520
_exptl_crystal_size_max 0.25
_exptl_crystal_size_mid 0.20
_exptl_crystal_size_min 0.08
_refine_diff_density_max 0.266
_refine_diff_density_min -0.258
_refine_ls_extinction_coef 0.016(3)
_refine_ls_extinction_expression Fc^*^=kFc[1+0.001xFc^2^\l^3^/sin(2\q)]^-1/4^
_refine_ls_extinction_method SHELXL97
_refine_ls_goodness_of_fit_ref 1.034
_refine_ls_hydrogen_treatment constr
_refine_ls_matrix_type full
_refine_ls_number_parameters 164
_refine_ls_number_reflns 2314
_refine_ls_number_restraints 0
_refine_ls_restrained_S_all 1.034
_refine_ls_R_factor_all 0.1376
_refine_ls_R_factor_gt 0.0687
_refine_ls_shift/su_max <0.001
_refine_ls_shift/su_mean 0.000
_refine_ls_structure_factor_coef Fsqd
_refine_ls_weighting_details 'calc w = 1/[\s^2^(Fo^2^)+(0.0508P)^2^+1.3956P] where P = (Fo^2^+2Fc^2^)/3'
_refine_ls_weighting_scheme calc
_refine_ls_wR_factor_gt 0.1398
_refine_ls_wR_factor_ref 0.1713
_reflns_number_gt 1350
_reflns_number_total 2314
_reflns_threshold_expression I>2\s(I)
_cod_data_source_file gd1213.cif
_cod_data_source_block III
_cod_depositor_comments
;
The following automatic conversions were performed:

'_exptl_crystal_density_meas' value 'not measured' was changed to '?'
- the value is perceived as not measured.

Automatic conversion script
Id: cif_fix_values 3008 2015-01-20 13:52:24Z robertas 
;
_cod_original_sg_symbol_H-M 'P 21/c'
_cod_database_code 2012934
_cod_database_fobs_code 2012934

loop_
_symmetry_equiv_pos_as_xyz
'x, y, z'
'-x, y+1/2, -z+1/2'
'-x, -y, -z'
'x, -y-1/2, z-1/2'

loop_
_atom_site_label
_atom_site_fract_x
_atom_site_fract_y
_atom_site_fract_z
_atom_site_U_iso_or_equiv
_atom_site_adp_type
_atom_site_calc_flag
_atom_site_refinement_flags
_atom_site_occupancy
_atom_site_disorder_assembly
_atom_site_disorder_group
_atom_site_type_symbol
O1 -0.0185(2) 0.91081(18) 0.0823(3) 0.0296(6) Uani d . 1 . . O
H1 -0.0518 0.8833 0.1586 0.035 Uiso d R 1 . . H
O2 0.0828(2) 1.10527(16) 0.2397(3) 0.0286(6) Uani d . 1 . . O
H2 0.0605 1.0834 0.1347 0.034 Uiso d R 1 . . H
O3 0.1490(2) 1.19638(17) 0.7209(3) 0.0290(6) Uani d . 1 . . O
H3 0.1081 1.2576 0.7364 0.035 Uiso d R 1 . . H
O4 0.2683(2) 0.84138(17) 0.7230(3) 0.0298(6) Uani d . 1 . . O
C1 0.1386(3) 0.9358(3) 0.3159(4) 0.0257(8) Uani d . 1 . . C
C2 0.1236(3) 1.0346(2) 0.3543(4) 0.0233(8) Uani d . 1 . . C
C3 0.1542(3) 1.0699(3) 0.5157(4) 0.0249(8) Uani d . 1 . . C
C4 0.2024(3) 1.0048(3) 0.6364(4) 0.0257(8) Uani d . 1 . . C
H4 0.2240 1.0270 0.7436 0.031 Uiso calc R 1 . . H
C5 0.2188(3) 0.9064(3) 0.5987(4) 0.0266(8) Uani d . 1 . . C
C6 0.1865(3) 0.8715(3) 0.4418(4) 0.0268(8) Uani d . 1 . . C
H6 0.1964 0.8050 0.4190 0.032 Uiso calc R 1 . . H
C7 0.1076(3) 0.8986(3) 0.1424(4) 0.0292(9) Uani d . 1 . . C
H7A 0.1556 0.9339 0.0709 0.035 Uiso calc R 1 . . H
H7B 0.1284 0.8292 0.1387 0.035 Uiso calc R 1 . . H
C8 0.1385(3) 1.1774(3) 0.5484(4) 0.0286(9) Uani d . 1 . . C
H8A 0.1995 1.2148 0.5007 0.034 Uiso calc R 1 . . H
H8B 0.0596 1.1988 0.4965 0.034 Uiso calc R 1 . . H
C9 0.3891(3) 0.8594(3) 0.7865(4) 0.0266(9) Uani d . 1 . . C
C10 0.4704(3) 0.9005(3) 0.6931(5) 0.0339(9) Uani d . 1 . . C
H10 0.4459 0.9185 0.5844 0.041 Uiso calc R 1 . . H
C11 0.5888(4) 0.9146(3) 0.7625(5) 0.0417(11) Uani d . 1 . . C
H11 0.6434 0.9439 0.7008 0.050 Uiso calc R 1 . . H
C12 0.6273(4) 0.8857(3) 0.9235(5) 0.0401(11) Uani d . 1 . . C
H12 0.7076 0.8941 0.9685 0.048 Uiso calc R 1 . . H
C13 0.5459(4) 0.8446(3) 1.0152(5) 0.0426(11) Uani d . 1 . . C
H13 0.5712 0.8253 1.1231 0.051 Uiso calc R 1 . . H
C14 0.4249(3) 0.8313(3) 0.9479(5) 0.0359(10) Uani d . 1 . . C
H14 0.3695 0.8040 1.0106 0.043 Uiso calc R 1 . . H

loop_
_atom_site_aniso_label
_atom_site_aniso_U_11
_atom_site_aniso_U_22
_atom_site_aniso_U_33
_atom_site_aniso_U_12
_atom_site_aniso_U_13
_atom_site_aniso_U_23
O1 0.0282(15) 0.0342(14) 0.0251(13) -0.0040(11) -0.0012(11) 0.0045(11)
O2 0.0371(16) 0.0270(14) 0.0194(12) -0.0013(11) -0.0045(11) 0.0028(11)
O3 0.0412(16) 0.0254(13) 0.0200(13) 0.0020(11) 0.0025(11) -0.0026(11)
O4 0.0242(14) 0.0293(14) 0.0330(14) 0.0001(11) -0.0069(11) 0.0077(11)
C1 0.023(2) 0.031(2) 0.0234(18) -0.0039(15) 0.0016(15) -0.0021(16)
C2 0.021(2) 0.0243(18) 0.0236(19) 0.0023(14) 0.0004(15) 0.0038(16)
C3 0.025(2) 0.0260(19) 0.0240(19) -0.0033(15) 0.0032(15) -0.0024(15)
C4 0.027(2) 0.0273(19) 0.0218(19) -0.0029(15) -0.0001(15) -0.0020(16)
C5 0.0221(19) 0.0279(19) 0.0276(19) 0.0034(15) -0.0052(15) 0.0040(17)
C6 0.024(2) 0.0250(19) 0.030(2) -0.0012(15) -0.0009(16) -0.0022(16)
C7 0.030(2) 0.029(2) 0.028(2) 0.0019(16) 0.0029(17) -0.0025(17)
C8 0.037(2) 0.029(2) 0.0189(18) -0.0011(16) 0.0003(16) 0.0008(16)
C9 0.021(2) 0.0264(19) 0.031(2) 0.0021(15) -0.0019(16) 0.0002(16)
C10 0.026(2) 0.038(2) 0.035(2) -0.0012(17) -0.0009(17) 0.0007(18)
C11 0.028(2) 0.051(3) 0.047(3) -0.0023(19) 0.007(2) 0.003(2)
C12 0.026(2) 0.041(2) 0.050(3) 0.0033(18) -0.0068(19) -0.007(2)
C13 0.041(3) 0.043(2) 0.040(2) -0.002(2) -0.010(2) 0.004(2)
C14 0.031(2) 0.037(2) 0.037(2) -0.0056(17) -0.0068(18) 0.0064(19)

loop_
_atom_type_symbol
_atom_type_description
_atom_type_scat_dispersion_real
_atom_type_scat_dispersion_imag
_atom_type_scat_source
C C 0.0033 0.0016 'International Tables Vol C Tables 4.2.6.8 and 6.1.1.4'
H H 0.0000 0.0000 'International Tables Vol C Tables 4.2.6.8 and 6.1.1.4'
O O 0.0106 0.0060 'International Tables Vol C Tables 4.2.6.8 and 6.1.1.4'

loop_
_geom_angle_atom_site_label_1
_geom_angle_atom_site_label_2
_geom_angle_atom_site_label_3
_geom_angle
C7 O1 H1 101.4
C2 O2 H2 116.2
C8 O3 H3 107.9
C9 O4 C5 115.3(3)
C2 C1 C6 118.6(3)
C2 C1 C7 121.1(3)
C6 C1 C7 120.3(3)
O2 C2 C1 123.7(3)
O2 C2 C3 115.1(3)
C1 C2 C3 121.2(3)
C4 C3 C2 118.8(3)
C4 C3 C8 122.5(3)
C2 C3 C8 118.6(3)
C3 C4 C5 120.3(3)
C3 C4 H4 119.8
C5 C4 H4 119.8
C6 C5 C4 121.0(3)
C6 C5 O4 119.5(3)
C4 C5 O4 119.5(3)
C5 C6 C1 120.2(3)
C5 C6 H6 119.9
C1 C6 H6 119.9
O1 C7 C1 112.3(3)
O1 C7 H7A 109.1
C1 C7 H7A 109.1
O1 C7 H7B 109.2
C1 C7 H7B 109.1
H7A C7 H7B 107.9
O3 C8 C3 110.9(3)
O3 C8 H8A 109.5
C3 C8 H8A 109.5
O3 C8 H8B 109.5
C3 C8 H8B 109.5
H8A C8 H8B 108.0
C10 C9 C14 120.9(3)
C10 C9 O4 122.3(3)
C14 C9 O4 116.8(3)
C9 C10 C11 119.4(4)
C9 C10 H10 120.3
C11 C10 H10 120.3
C10 C11 C12 120.8(4)
C10 C11 H11 119.6
C12 C11 H11 119.6
C13 C12 C11 119.4(4)
C13 C12 H12 120.3
C11 C12 H12 120.3
C12 C13 C14 120.6(4)
C12 C13 H13 119.7
C14 C13 H13 119.7
C9 C14 C13 118.9(4)
C9 C14 H14 120.5
C13 C14 H14 120.5

loop_
_geom_bond_atom_site_label_1
_geom_bond_atom_site_label_2
_geom_bond_site_symmetry_2
_geom_bond_distance
_geom_bond_publ_flag
O1 C7 . 1.437(4) ?
O1 H1 . 0.8528 ?
O2 C2 . 1.375(4) ?
O2 H2 . 0.9139 ?
O3 C8 . 1.427(4) ?
O3 H3 . 0.9632 ?
O4 C9 . 1.400(4) ?
O4 C5 . 1.404(4) ?
C1 C2 . 1.391(5) ?
C1 C6 . 1.402(5) ?
C1 C7 . 1.506(5) ?
C2 C3 . 1.405(5) ?
C3 C4 . 1.381(5) ?
C3 C8 . 1.496(5) ?
C4 C5 . 1.385(5) ?
C4 H4 . 0.9300 ?
C5 C6 . 1.373(5) ?
C6 H6 . 0.9300 ?
C7 H7A . 0.9700 ?
C7 H7B . 0.9700 ?
C8 H8A . 0.9700 ?
C8 H8B . 0.9700 ?
C9 C10 . 1.378(5) ?
C9 C14 . 1.384(5) ?
C10 C11 . 1.380(5) ?
C10 H10 . 0.9300 ?
C11 C12 . 1.389(5) ?
C11 H11 . 0.9300 ?
C12 C13 . 1.370(6) ?
C12 H12 . 0.9300 ?
C13 C14 . 1.401(5) ?
C13 H13 . 0.9300 ?
C14 H14 . 0.9300 ?

loop_
_geom_hbond_atom_site_label_D
_geom_hbond_atom_site_label_H
_geom_hbond_atom_site_label_A
_geom_hbond_site_symmetry_A
_geom_hbond_distance_DH
_geom_hbond_distance_HA
_geom_hbond_distance_DA
_geom_hbond_angle_DHA
O1 H1 O3 3_576 0.85 1.90 2.727(3) 164.4
O2 H2 O1 3_575 0.91 1.78 2.651(3) 158.4
O3 H3 O2 4_586 0.96 1.88 2.797(3) 158.1

loop_
_cod_related_entry_id
_cod_related_entry_database
_cod_related_entry_code
1 ChemSpider 21134760
